data_4032155
loop_
_publ_author_name
'Safin, Damir A.'
'Mitoraj, Mariusz P.'
'Babashkina, Maria G.'
'Kubisiak, Piotr'
'Robeyns, Koen'
'Filinchuk, Yaroslav'

_publ_section_title
;
 Alternative Route Toward Nitrones: Experimental and Theoretical Findings.
;
_journal_issue 3
_journal_name_full 'The Journal of organic chemistry'
_journal_page_first 1666
_journal_page_last 1675
_journal_paper_doi 10.1021/acs.joc.6b02821
_journal_volume 82
_journal_year 2017
_chemical_formula_moiety 'C16 H15 N3 O'
_chemical_formula_sum 'C16 H15 N3 O'
_chemical_formula_weight 265.31
_space_group_crystal_system monoclinic
_space_group_IT_number 14
_space_group_name_Hall '-P 2ybc'
_space_group_name_H-M_alt 'P 1 21/c 1'
_symmetry_space_group_name_Hall '-P 2ybc'
_symmetry_space_group_name_H-M 'P 1 21/c 1'
_atom_sites_solution_hydrogens geom
_audit_creation_method SHELXL-2014/7
_cell_angle_alpha 90
_cell_angle_beta 115.575(9)
_cell_angle_gamma 90
_cell_formula_units_Z 8
_cell_length_a 13.9058(9)
_cell_length_b 15.9471(7)
_cell_length_c 14.5652(12)
_cell_measurement_reflns_used 4289
_cell_measurement_temperature 297(2)
_cell_measurement_theta_max 25.0330
_cell_measurement_theta_min 3.0490
_cell_volume 2913.5(4)
_computing_cell_refinement
;
CrysAlisPro, Agilent Technologies,
Version 1.171.37.31 (release 14-01-2014 CrysAlis171 .NET)
(compiled Jan 14 2014,18:38:05)
;
_computing_data_collection MAR
_computing_data_reduction
;
CrysAlisPro, Agilent Technologies,
Version 1.171.37.31 (release 14-01-2014 CrysAlis171 .NET)
(compiled Jan 14 2014,18:38:05)
;
_computing_molecular_graphics 'MERCURY (Macrae et al., 2008)'
_computing_publication_material
;

'MERCURY (Macrae et al., 2008), Platon (Spek, 2009)'



;
_computing_structure_refinement 'SHELXL-2014/7 (Sheldrick, 2014)'
_computing_structure_solution 'SHELXS-97 (Sheldrick, 1990)'
_diffrn_ambient_temperature 297(2)
_diffrn_measured_fraction_theta_full 0.994
_diffrn_measured_fraction_theta_max 0.994
_diffrn_measurement_device_type 'MAR345 image plate'
_diffrn_measurement_method '150 images, \D\F 1.2\% '
_diffrn_radiation_monochromator 'Xenocs Fox3D mirror'
_diffrn_radiation_source 'Rigaku UltraX 18 rotating anode'
_diffrn_radiation_type MoK\a
_diffrn_radiation_wavelength 0.71073
_diffrn_reflns_av_R_equivalents 0.0400
_diffrn_reflns_av_unetI/netI 0.0261
_diffrn_reflns_Laue_measured_fraction_full 0.994
_diffrn_reflns_Laue_measured_fraction_max 0.994
_diffrn_reflns_limit_h_max 16
_diffrn_reflns_limit_h_min -16
_diffrn_reflns_limit_k_max 19
_diffrn_reflns_limit_k_min -19
_diffrn_reflns_limit_l_max 17
_diffrn_reflns_limit_l_min -17
_diffrn_reflns_number 23436
_diffrn_reflns_point_group_measured_fraction_full 0.994
_diffrn_reflns_point_group_measured_fraction_max 0.994
_diffrn_reflns_theta_full 25.200
_diffrn_reflns_theta_max 25.200
_diffrn_reflns_theta_min 3.200
_exptl_absorpt_coefficient_mu 0.078
_exptl_absorpt_correction_T_max 1.00000
_exptl_absorpt_correction_T_min 0.92481
_exptl_absorpt_correction_type multi-scan
_exptl_absorpt_process_details
;
CrysAlisPro, Agilent Technologies,
Version 1.171.37.35 (release 13-08-2014 CrysAlis171 .NET)
(compiled Aug 13 2014,18:06:01)
Empirical absorption correction using spherical harmonics,
 implemented in SCALE3 ABSPACK scaling algorithm.
;
_exptl_crystal_colour yellow
_exptl_crystal_density_diffrn 1.210
_exptl_crystal_description block
_exptl_crystal_F_000 1120
_exptl_crystal_size_max 0.400
_exptl_crystal_size_mid 0.100
_exptl_crystal_size_min 0.100
_refine_diff_density_max 0.155
_refine_diff_density_min -0.149
_refine_diff_density_rms 0.032
_refine_ls_extinction_method none
_refine_ls_goodness_of_fit_ref 1.016
_refine_ls_hydrogen_treatment mixed
_refine_ls_matrix_type full
_refine_ls_number_parameters 365
_refine_ls_number_reflns 5218
_refine_ls_number_restraints 0
_refine_ls_restrained_S_all 1.016
_refine_ls_R_factor_all 0.0714
_refine_ls_R_factor_gt 0.0469
_refine_ls_shift/su_max 0.000
_refine_ls_shift/su_mean 0.000
_refine_ls_structure_factor_coef Fsqd
_refine_ls_weighting_details 'w=1/[\s^2^(Fo^2^)+(0.0687P)^2^+0.4533P] where P=(Fo^2^+2Fc^2^)/3'
_refine_ls_weighting_scheme calc
_refine_ls_wR_factor_gt 0.1208
_refine_ls_wR_factor_ref 0.1371
_reflns_Friedel_coverage 0.000
_reflns_number_gt 3655
_reflns_number_total 5218
_reflns_threshold_expression 'I > 2\s(I)'
_cod_data_source_file jo6b02821_si_006.cif
_cod_data_source_block 6
_cod_depositor_comments 'Adding full bibliography for 4032155.cif.'
_cod_database_code 4032155
_shelx_shelxl_version_number 2014/7
_shelx_space_group_comment
;
The symmetry employed for this shelxl refinement is uniquely defined
by the following loop, which should always be used as a source of
symmetry information in preference to the above space-group names.
They are only intended as comments.
;
_shelx_estimated_absorpt_t_min 0.969
_shelx_estimated_absorpt_t_max 0.992

loop_
_space_group_symop_operation_xyz
'x, y, z'
'-x, y+1/2, -z+1/2'
'-x, -y, -z'
'x, -y-1/2, z-1/2'

loop_
_atom_site_label
_atom_site_type_symbol
_atom_site_fract_x
_atom_site_fract_y
_atom_site_fract_z
_atom_site_U_iso_or_equiv
_atom_site_adp_type
_atom_site_occupancy
_atom_site_site_symmetry_order
_atom_site_calc_flag
_atom_site_refinement_flags_posn
_atom_site_refinement_flags_adp
C1 C 0.56875(15) 0.45097(12) 0.74661(18) 0.0687(6) Uani 1 1 d . .
H1 H 0.5472 0.4234 0.7908 0.082 Uiso 1 1 calc R U
C2 C 0.58550(17) 0.53661(13) 0.7551(2) 0.0855(7) Uani 1 1 d . .
H2 H 0.5772 0.5660 0.8064 0.103 Uiso 1 1 calc R U
C3 C 0.61419(17) 0.57838(13) 0.6890(2) 0.0889(8) Uani 1 1 d . .
H3 H 0.6243 0.6361 0.6946 0.107 Uiso 1 1 calc R U
C4 C 0.62791(17) 0.53538(13) 0.6148(2) 0.0819(7) Uani 1 1 d . .
H4 H 0.6470 0.5640 0.5695 0.098 Uiso 1 1 calc R U
C5 C 0.61352(14) 0.44884(11) 0.60603(16) 0.0629(5) Uani 1 1 d . .
H5 H 0.6237 0.4198 0.5556 0.076 Uiso 1 1 calc R U
C6 C 0.58398(12) 0.40607(10) 0.67260(14) 0.0507(4) Uani 1 1 d . .
C7 C 0.57342(12) 0.31347(10) 0.66538(13) 0.0463(4) Uani 1 1 d . .
C8 C 0.48619(12) 0.27093(10) 0.67683(15) 0.0555(5) Uani 1 1 d . .
H8 H 0.4920 0.2142 0.6930 0.067 Uiso 1 1 calc R U
N9 N 0.40271(10) 0.31056(8) 0.66491(12) 0.0515(4) Uani 1 1 d . .
O10 O 0.33001(10) 0.25751(7) 0.67604(12) 0.0735(4) Uani 1 1 d . .
H10 H 0.2710(18) 0.2856(8) 0.6646(4) 0.110 Uiso 1 1 calc R U
N11 N 0.64523(10) 0.27249(8) 0.64960(11) 0.0503(4) Uani 1 1 d . .
N12 N 0.62694(11) 0.18566(8) 0.63636(12) 0.0547(4) Uani 1 1 d . .
C13 C 0.70595(13) 0.14539(10) 0.63649(13) 0.0498(4) Uani 1 1 d . .
H13 H 0.7672 0.1746 0.6453 0.060 Uiso 1 1 calc R U
C14 C 0.70309(13) 0.05485(10) 0.62322(13) 0.0501(4) Uani 1 1 d . .
C15 C 0.61713(16) 0.00695(12) 0.61559(18) 0.0730(6) Uani 1 1 d . .
H15 H 0.5591 0.0328 0.6196 0.088 Uiso 1 1 calc R U
C16 C 0.61635(18) -0.07850(13) 0.60210(19) 0.0821(7) Uani 1 1 d . .
H16 H 0.5574 -0.1092 0.5969 0.099 Uiso 1 1 calc R U
C17 C 0.70003(19) -0.11959(12) 0.59613(15) 0.0684(5) Uani 1 1 d . .
C18 C 0.78645(18) -0.07194(12) 0.60541(16) 0.0720(6) Uani 1 1 d . .
H18 H 0.8449 -0.0983 0.6027 0.086 Uiso 1 1 calc R U
C19 C 0.78849(16) 0.01418(11) 0.61859(16) 0.0633(5) Uani 1 1 d . .
H19 H 0.8478 0.0448 0.6244 0.076 Uiso 1 1 calc R U
C20 C 0.6976(2) -0.21374(13) 0.5824(2) 0.1007(9) Uani 1 1 d . .
H20A H 0.7383 -0.2286 0.5457 0.151 Uiso 1 1 calc R U
H20B H 0.6252 -0.2319 0.5448 0.151 Uiso 1 1 calc R U
H20C H 0.7278 -0.2405 0.6478 0.151 Uiso 1 1 calc R U
C21 C 0.06447(14) 0.16276(11) 0.73991(16) 0.0613(5) Uani 1 1 d . .
H21 H 0.0461 0.1913 0.7857 0.074 Uiso 1 1 calc R U
C22 C 0.07819(16) 0.07676(12) 0.74777(19) 0.0744(6) Uani 1 1 d . .
H22 H 0.0709 0.0481 0.8000 0.089 Uiso 1 1 calc R U
C23 C 0.10232(16) 0.03351(12) 0.6796(2) 0.0771(6) Uani 1 1 d . .
H23 H 0.1106 -0.0244 0.6850 0.092 Uiso 1 1 calc R U
C24 C 0.11431(16) 0.07564(12) 0.60352(19) 0.0733(6) Uani 1 1 d . .
H24 H 0.1300 0.0462 0.5565 0.088 Uiso 1 1 calc R U
C25 C 0.10325(14) 0.16180(10) 0.59607(15) 0.0575(5) Uani 1 1 d . .
H25 H 0.1129 0.1900 0.5448 0.069 Uiso 1 1 calc R U
C26 C 0.07795(12) 0.20666(10) 0.66405(13) 0.0467(4) Uani 1 1 d . .
C27 C 0.06901(11) 0.29956(10) 0.65645(13) 0.0443(4) Uani 1 1 d . .
C28 C -0.01666(12) 0.34280(10) 0.66982(14) 0.0510(4) Uani 1 1 d . .
H28 H -0.0132 0.4006 0.6791 0.061 Uiso 1 1 calc R U
N29 N -0.09547(10) 0.30281(8) 0.66897(11) 0.0481(3) Uani 1 1 d . .
O30 O -0.16663(9) 0.35653(7) 0.68183(11) 0.0668(4) Uani 1 1 d . .
H30 H -0.2229(15) 0.3273(8) 0.67889(14) 0.100 Uiso 1 1 calc R U
N31 N 0.14035(10) 0.33906(8) 0.63877(11) 0.0474(3) Uani 1 1 d . .
N32 N 0.12477(10) 0.42605(8) 0.62757(11) 0.0506(4) Uani 1 1 d . .
C33 C 0.20099(13) 0.46439(10) 0.62020(14) 0.0506(4) Uani 1 1 d . .
H33 H 0.2586 0.4337 0.6220 0.061 Uiso 1 1 calc R U
C34 C 0.20077(13) 0.55509(10) 0.60904(13) 0.0486(4) Uani 1 1 d . .
C35 C 0.11751(14) 0.60469(11) 0.60676(15) 0.0577(5) Uani 1 1 d . .
H35 H 0.0594 0.5797 0.6115 0.069 Uiso 1 1 calc R U
C36 C 0.12050(16) 0.69032(11) 0.59753(15) 0.0627(5) Uani 1 1 d . .
H36 H 0.0646 0.7225 0.5974 0.075 Uiso 1 1 calc R U
C37 C 0.20450(16) 0.72998(11) 0.58836(14) 0.0593(5) Uani 1 1 d . .
C38 C 0.28675(16) 0.68079(12) 0.59093(16) 0.0660(5) Uani 1 1 d . .
H38 H 0.3444 0.7060 0.5854 0.079 Uiso 1 1 calc R U
C39 C 0.28574(15) 0.59465(11) 0.60155(15) 0.0608(5) Uani 1 1 d . .
H39 H 0.3428 0.5629 0.6037 0.073 Uiso 1 1 calc R U
C40 C 0.2035(2) 0.82358(12) 0.57456(18) 0.0858(7) Uani 1 1 d . .
H40A H 0.2655 0.8401 0.5659 0.129 Uiso 1 1 calc R U
H40B H 0.2040 0.8508 0.6335 0.129 Uiso 1 1 calc R U
H40C H 0.1405 0.8395 0.5155 0.129 Uiso 1 1 calc R U

loop_
_atom_site_aniso_label
_atom_site_aniso_U_11
_atom_site_aniso_U_22
_atom_site_aniso_U_33
_atom_site_aniso_U_23
_atom_site_aniso_U_13
_atom_site_aniso_U_12
C1 0.0634(11) 0.0529(11) 0.1033(17) -0.0126(10) 0.0488(12) -0.0009(9)
C2 0.0778(14) 0.0540(12) 0.134(2) -0.0270(13) 0.0539(15) -0.0022(10)
C3 0.0706(14) 0.0428(11) 0.149(2) -0.0072(13) 0.0440(16) -0.0020(10)
C4 0.0712(13) 0.0552(12) 0.116(2) 0.0173(12) 0.0375(14) -0.0013(10)
C5 0.0557(10) 0.0514(10) 0.0826(14) 0.0059(9) 0.0308(10) 0.0014(8)
C6 0.0329(8) 0.0431(9) 0.0748(13) -0.0026(8) 0.0222(9) 0.0029(7)
C7 0.0348(8) 0.0452(9) 0.0613(11) -0.0018(7) 0.0229(8) 0.0021(7)
C8 0.0447(9) 0.0403(9) 0.0919(14) 0.0038(8) 0.0391(10) 0.0045(7)
N9 0.0397(7) 0.0456(7) 0.0777(11) -0.0007(7) 0.0333(7) -0.0004(6)
O10 0.0504(7) 0.0513(7) 0.1402(13) 0.0135(7) 0.0612(8) 0.0043(6)
N11 0.0417(7) 0.0414(7) 0.0752(10) -0.0051(6) 0.0323(7) -0.0011(6)
N12 0.0459(8) 0.0419(7) 0.0832(11) -0.0088(7) 0.0344(8) -0.0014(6)
C13 0.0461(9) 0.0471(9) 0.0636(11) -0.0027(8) 0.0307(8) 0.0022(7)
C14 0.0513(9) 0.0463(9) 0.0568(11) -0.0018(8) 0.0273(8) 0.0053(8)
C15 0.0631(12) 0.0538(11) 0.1093(18) -0.0104(11) 0.0440(13) -0.0013(9)
C16 0.0800(14) 0.0539(12) 0.113(2) -0.0115(11) 0.0422(14) -0.0110(10)
C17 0.1008(16) 0.0456(10) 0.0539(12) -0.0028(8) 0.0287(11) 0.0073(10)
C18 0.0939(15) 0.0581(12) 0.0777(15) 0.0057(10) 0.0501(13) 0.0263(11)
C19 0.0692(12) 0.0547(11) 0.0808(14) 0.0043(9) 0.0462(11) 0.0114(9)
C20 0.151(2) 0.0497(12) 0.0883(18) -0.0103(11) 0.0398(17) 0.0104(13)
C21 0.0596(11) 0.0529(10) 0.0874(15) 0.0096(9) 0.0468(11) 0.0029(8)
C22 0.0743(13) 0.0537(11) 0.1106(18) 0.0234(11) 0.0544(13) 0.0051(10)
C23 0.0724(13) 0.0411(10) 0.128(2) 0.0073(11) 0.0534(14) 0.0068(9)
C24 0.0790(13) 0.0487(11) 0.1059(18) -0.0076(11) 0.0526(13) 0.0053(10)
C25 0.0595(10) 0.0459(10) 0.0771(13) -0.0005(9) 0.0389(10) 0.0023(8)
C26 0.0353(8) 0.0411(9) 0.0683(12) 0.0012(7) 0.0266(8) -0.0013(6)
C27 0.0355(8) 0.0436(9) 0.0591(11) -0.0011(7) 0.0255(8) -0.0015(6)
C28 0.0458(9) 0.0388(8) 0.0789(13) -0.0072(8) 0.0366(9) -0.0037(7)
N29 0.0387(7) 0.0450(7) 0.0690(10) -0.0065(6) 0.0313(7) -0.0006(6)
O30 0.0507(7) 0.0508(7) 0.1203(12) -0.0202(7) 0.0570(8) -0.0049(5)
N31 0.0396(7) 0.0407(7) 0.0701(10) 0.0037(6) 0.0314(7) 0.0014(6)
N32 0.0445(7) 0.0385(7) 0.0753(10) 0.0057(6) 0.0321(7) -0.0001(6)
C33 0.0470(9) 0.0473(9) 0.0674(12) 0.0047(8) 0.0339(9) 0.0007(7)
C34 0.0501(9) 0.0462(9) 0.0553(11) 0.0050(7) 0.0283(8) -0.0031(7)
C35 0.0549(10) 0.0532(10) 0.0726(13) 0.0103(9) 0.0348(10) 0.0009(8)
C36 0.0702(12) 0.0515(10) 0.0698(13) 0.0107(9) 0.0334(11) 0.0104(9)
C37 0.0777(12) 0.0477(10) 0.0474(11) 0.0049(8) 0.0223(10) -0.0080(9)
C38 0.0688(12) 0.0599(11) 0.0743(14) 0.0060(9) 0.0356(11) -0.0199(10)
C39 0.0570(10) 0.0570(11) 0.0796(14) 0.0049(9) 0.0400(10) -0.0060(8)
C40 0.1159(19) 0.0520(12) 0.0799(16) 0.0088(10) 0.0332(14) -0.0125(12)

loop_
_atom_type_symbol
_atom_type_description
_atom_type_scat_dispersion_real
_atom_type_scat_dispersion_imag
_atom_type_scat_source
C C 0.0033 0.0016 'International Tables Vol C Tables 4.2.6.8 and 6.1.1.4'
H H 0.0000 0.0000 'International Tables Vol C Tables 4.2.6.8 and 6.1.1.4'
N N 0.0061 0.0033 'International Tables Vol C Tables 4.2.6.8 and 6.1.1.4'
O O 0.0106 0.0060 'International Tables Vol C Tables 4.2.6.8 and 6.1.1.4'

loop_
_geom_angle_atom_site_label_1
_geom_angle_atom_site_label_2
_geom_angle_atom_site_label_3
_geom_angle
C2 C1 C6 120.3(2)
C2 C1 H1 119.8
C6 C1 H1 119.9
C3 C2 C1 120.5(2)
C3 C2 H2 119.7
C1 C2 H2 119.7
C4 C3 C2 119.9(2)
C4 C3 H3 120.0
C2 C3 H3 120.0
C3 C4 C5 120.5(2)
C3 C4 H4 119.7
C5 C4 H4 119.7
C6 C5 C4 119.9(2)
C6 C5 H5 120.0
C4 C5 H5 120.0
C1 C6 C5 118.80(17)
C1 C6 C7 121.76(16)
C5 C6 C7 119.40(15)
N11 C7 C8 121.87(14)
N11 C7 C6 117.07(13)
C8 C7 C6 121.06(13)
N9 C8 C7 120.65(15)
N9 C8 H8 119.7
C7 C8 H8 119.7
C8 N9 O10 110.63(13)
N9 O10 H10 109.5
C7 N11 N12 114.45(12)
C13 N12 N11 113.07(13)
N12 C13 C14 121.78(15)
N12 C13 H13 119.1
C14 C13 H13 119.1
C19 C14 C15 117.97(16)
C19 C14 C13 119.87(15)
C15 C14 C13 122.16(14)
C16 C15 C14 120.80(18)
C16 C15 H15 119.6
C14 C15 H15 119.6
C17 C16 C15 121.9(2)
C17 C16 H16 119.1
C15 C16 H16 119.1
C16 C17 C18 117.29(18)
C16 C17 C20 120.8(2)
C18 C17 C20 121.9(2)
C17 C18 C19 121.67(18)
C17 C18 H18 119.2
C19 C18 H18 119.2
C14 C19 C18 120.40(18)
C14 C19 H19 119.8
C18 C19 H19 119.8
C17 C20 H20A 109.5
C17 C20 H20B 109.5
H20A C20 H20B 109.5
C17 C20 H20C 109.5
H20A C20 H20C 109.5
H20B C20 H20C 109.5
C22 C21 C26 120.35(18)
C22 C21 H21 119.8
C26 C21 H21 119.8
C23 C22 C21 120.65(19)
C23 C22 H22 119.7
C21 C22 H22 119.7
C22 C23 C24 119.75(18)
C22 C23 H23 120.1
C24 C23 H23 120.1
C23 C24 C25 120.27(19)
C23 C24 H24 119.9
C25 C24 H24 119.9
C24 C25 C26 120.78(18)
C24 C25 H25 119.6
C26 C25 H25 119.6
C25 C26 C21 118.18(15)
C25 C26 C27 120.04(14)
C21 C26 C27 121.76(15)
N31 C27 C28 122.51(14)
N31 C27 C26 117.00(12)
C28 C27 C26 120.49(12)
N29 C28 C27 120.96(14)
N29 C28 H28 119.5
C27 C28 H28 119.5
C28 N29 O30 110.77(12)
N29 O30 H30 109.5
C27 N31 N32 114.34(12)
C33 N32 N31 113.21(12)
N32 C33 C34 121.83(14)
N32 C33 H33 119.1
C34 C33 H33 119.1
C39 C34 C35 117.96(16)
C39 C34 C33 120.06(15)
C35 C34 C33 121.97(14)
C36 C35 C34 120.49(16)
C36 C35 H35 119.8
C34 C35 H35 119.8
C35 C36 C37 121.71(17)
C35 C36 H36 119.1
C37 C36 H36 119.1
C38 C37 C36 117.62(16)
C38 C37 C40 121.94(18)
C36 C37 C40 120.44(19)
C37 C38 C39 121.44(16)
C37 C38 H38 119.3
C39 C38 H38 119.3
C38 C39 C34 120.77(17)
C38 C39 H39 119.6
C34 C39 H39 119.6
C37 C40 H40A 109.5
C37 C40 H40B 109.5
H40A C40 H40B 109.5
C37 C40 H40C 109.5
H40A C40 H40C 109.5
H40B C40 H40C 109.5

loop_
_geom_bond_atom_site_label_1
_geom_bond_atom_site_label_2
_geom_bond_distance
C1 C2 1.382(3)
C1 C6 1.384(2)
C1 H1 0.9300
C2 C3 1.365(3)
C2 H2 0.9300
C3 C4 1.361(3)
C3 H3 0.9300
C4 C5 1.392(3)
C4 H4 0.9300
C5 C6 1.385(2)
C5 H5 0.9300
C6 C7 1.483(2)
C7 N11 1.2943(18)
C7 C8 1.461(2)
C8 N9 1.2662(19)
C8 H8 0.9300
N9 O10 1.3804(16)
O10 H10 0.89(3)
N11 N12 1.4060(18)
N12 C13 1.2719(19)
C13 C14 1.455(2)
C13 H13 0.9300
C14 C19 1.380(2)
C14 C15 1.382(2)
C15 C16 1.376(3)
C15 H15 0.9300
C16 C17 1.370(3)
C16 H16 0.9300
C17 C18 1.378(3)
C17 C20 1.513(3)
C18 C19 1.385(3)
C18 H18 0.9300
C19 H19 0.9300
C20 H20A 0.9600
C20 H20B 0.9600
C20 H20C 0.9600
C21 C22 1.383(2)
C21 C26 1.387(2)
C21 H21 0.9300
C22 C23 1.364(3)
C22 H22 0.9300
C23 C24 1.367(3)
C23 H23 0.9300
C24 C25 1.382(2)
C24 H24 0.9300
C25 C26 1.384(2)
C25 H25 0.9300
C26 C27 1.487(2)
C27 N31 1.2915(18)
C27 C28 1.460(2)
C28 N29 1.2633(18)
C28 H28 0.9300
N29 O30 1.3815(15)
O30 H30 0.90(2)
N31 N32 1.4026(17)
N32 C33 1.2678(19)
C33 C34 1.455(2)
C33 H33 0.9300
C34 C39 1.385(2)
C34 C35 1.391(2)
C35 C36 1.375(2)
C35 H35 0.9300
C36 C37 1.385(3)
C36 H36 0.9300
C37 C38 1.374(3)
C37 C40 1.505(2)
C38 C39 1.383(2)
C38 H38 0.9300
C39 H39 0.9300
C40 H40A 0.9600
C40 H40B 0.9600
C40 H40C 0.9600

loop_
_geom_torsion_atom_site_label_1
_geom_torsion_atom_site_label_2
_geom_torsion_atom_site_label_3
_geom_torsion_atom_site_label_4
_geom_torsion
C6 C1 C2 C3 1.9(3)
C1 C2 C3 C4 -0.9(4)
C2 C3 C4 C5 -0.4(3)
C3 C4 C5 C6 0.6(3)
C2 C1 C6 C5 -1.6(3)
C2 C1 C6 C7 176.06(18)
C4 C5 C6 C1 0.4(3)
C4 C5 C6 C7 -177.39(16)
C1 C6 C7 N11 -136.48(18)
C5 C6 C7 N11 41.2(2)
C1 C6 C7 C8 42.9(2)
C5 C6 C7 C8 -139.47(17)
N11 C7 C8 N9 -160.92(18)
C6 C7 C8 N9 19.8(3)
C7 C8 N9 O10 178.05(15)
C8 C7 N11 N12 4.9(2)
C6 C7 N11 N12 -175.76(15)
C7 N11 N12 C13 -169.94(16)
N11 N12 C13 C14 -179.60(15)
N12 C13 C14 C19 176.66(18)
N12 C13 C14 C15 -3.8(3)
C19 C14 C15 C16 -1.1(3)
C13 C14 C15 C16 179.4(2)
C14 C15 C16 C17 0.3(4)
C15 C16 C17 C18 0.7(3)
C15 C16 C17 C20 179.4(2)
C16 C17 C18 C19 -1.0(3)
C20 C17 C18 C19 -179.6(2)
C15 C14 C19 C18 0.8(3)
C13 C14 C19 C18 -179.64(18)
C17 C18 C19 C14 0.3(3)
C26 C21 C22 C23 -1.8(3)
C21 C22 C23 C24 0.8(3)
C22 C23 C24 C25 0.7(3)
C23 C24 C25 C26 -1.2(3)
C24 C25 C26 C21 0.2(3)
C24 C25 C26 C27 178.49(16)
C22 C21 C26 C25 1.2(3)
C22 C21 C26 C27 -176.98(17)
C25 C26 C27 N31 -42.1(2)
C21 C26 C27 N31 136.06(17)
C25 C26 C27 C28 138.54(17)
C21 C26 C27 C28 -43.3(2)
N31 C27 C28 N29 167.32(17)
C26 C27 C28 N29 -13.4(3)
C27 C28 N29 O30 -179.34(15)
C28 C27 N31 N32 -3.6(2)
C26 C27 N31 N32 177.09(14)
C27 N31 N32 C33 173.53(15)
N31 N32 C33 C34 -179.41(15)
N32 C33 C34 C39 179.79(18)
N32 C33 C34 C35 0.6(3)
C39 C34 C35 C36 -0.1(3)
C33 C34 C35 C36 179.10(18)
C34 C35 C36 C37 1.2(3)
C35 C36 C37 C38 -1.3(3)
C35 C36 C37 C40 177.77(19)
C36 C37 C38 C39 0.5(3)
C40 C37 C38 C39 -178.65(19)
C37 C38 C39 C34 0.6(3)
C35 C34 C39 C38 -0.7(3)
C33 C34 C39 C38 -179.99(18)
